data_7702380
loop_
_publ_author_name
'Marder, Todd B.'
'Norman, Nicholas C.'
'Orpen, A. Guy'
'Quayle, Michael J.'
'Rice, Craig R.'

_publ_section_title
;
 Crystalline TCNQ and TCNE adducts of the diborane(4) compounds
 B2(1,2-E2C6H4)2 (E&#x2005;=&#x2005;O or S)
;
_journal_issue 13
_journal_name_full 'Journal of the Chemical Society, Dalton Transactions'
_journal_page_first 2127
_journal_paper_doi 10.1039/a901169b
_journal_year 1999
_chemical_formula_structural 'B O2 C6 H4 ^.^ TCNQ'
_chemical_formula_sum 'C24 H12 B2 N4 O4'
_chemical_formula_weight 442.00
_chemical_name_systematic
; 
 7,7,8,8-Tetracyano-p-quinodimethane - bis(Benzene-1,2-diolato)
-diborane adduct 

;
_space_group_IT_number 2
_space_group_name_Hall '-P 1'
_space_group_name_H-M_alt 'P -1'
_symmetry_cell_setting triclinic
_symmetry_space_group_name_H-M 'P -1'
_atom_sites_solution_hydrogens geom
_atom_sites_solution_primary direct
_atom_sites_solution_secondary difmap
_audit_creation_method SHELXL
_cell_angle_alpha 67.00(2)
_cell_angle_beta 83.16(2)
_cell_angle_gamma 75.47(2)
_cell_formula_units_Z 1
_cell_length_a 7.1996(11)
_cell_length_b 8.560(3)
_cell_length_c 9.414(3)
_cell_measurement_reflns_used 63
_cell_measurement_temperature 173(2)
_cell_measurement_theta_max 50
_cell_measurement_theta_min 5
_cell_volume 516.8(3)
_computing_cell_refinement 'SAINT (Siemens, 1995b)'
_computing_data_collection 'SMART (Siemens, 1995b)'
_computing_data_reduction 'SAINT (Siemens, 1995b)'
_computing_molecular_graphics 'SHELXTL (Siemens, 1995a)'
_computing_publication_material 'SHELXTL (Siemens, 1995a)'
_computing_structure_refinement 'SHELXTL (Siemens, 1995a)'
_computing_structure_solution 'SHELXTL (Siemens, 1995a)'
_diffrn_ambient_temperature 173(2)
_diffrn_measurement_device 'Siemens SMART Area Detector'
_diffrn_measurement_method '\w rotation with narrow frames'
_diffrn_radiation_monochromator graphite
_diffrn_radiation_source 'fine-focus sealed tube'
_diffrn_radiation_type MoK\a
_diffrn_radiation_wavelength 0.71073
_diffrn_reflns_av_R_equivalents 0.0427
_diffrn_reflns_av_sigmaI/netI 0.0623
_diffrn_reflns_limit_h_max 9
_diffrn_reflns_limit_h_min -9
_diffrn_reflns_limit_k_max 11
_diffrn_reflns_limit_k_min -11
_diffrn_reflns_limit_l_max 12
_diffrn_reflns_limit_l_min -12
_diffrn_reflns_number 4293
_diffrn_reflns_theta_max 24.70
_diffrn_reflns_theta_min 2.35
_diffrn_standards_decay_% none
_exptl_absorpt_coefficient_mu 0.098
_exptl_absorpt_correction_type none
_exptl_crystal_colour red
_exptl_crystal_density_diffrn 1.420
_exptl_crystal_density_meas ?
_exptl_crystal_description plate
_exptl_crystal_F_000 226
_exptl_crystal_size_max 0.40
_exptl_crystal_size_mid 0.20
_exptl_crystal_size_min 0.05
_refine_diff_density_max 0.342
_refine_diff_density_min -0.251
_refine_diff_density_rms 0.064
_refine_ls_extinction_coef 0.0133(62)
_refine_ls_extinction_expression Fc^*^=kFc[1+0.001xFc^2^\l^3^/sin(2\q)]^-1/4^
_refine_ls_extinction_method SHELXL
_refine_ls_goodness_of_fit_all 0.907
_refine_ls_goodness_of_fit_obs 1.093
_refine_ls_hydrogen_treatment 'see text'
_refine_ls_matrix_type full
_refine_ls_number_parameters 155
_refine_ls_number_reflns 1749
_refine_ls_number_restraints 0
_refine_ls_restrained_S_all 0.907
_refine_ls_restrained_S_obs 1.093
_refine_ls_R_factor_all 0.0745
_refine_ls_R_factor_obs 0.0547
_refine_ls_shift/esd_max 0.000
_refine_ls_shift/esd_mean 0.000
_refine_ls_structure_factor_coef Fsqd
_refine_ls_weighting_details 'w=1/[\s^2^(Fo^2^)+(0.0841P)^2^+0.0000P] where P=(Max(Fo^2^,0)+2Fc^2^)/3'
_refine_ls_weighting_scheme calc
_refine_ls_wR_factor_all 0.1375
_refine_ls_wR_factor_obs 0.1322
_reflns_number_observed 1164
_reflns_number_total 1749
_reflns_observed_criterion >2sigma(I)
_cod_data_source_file 901169b.txt
_cod_data_source_block 7.1
_cod_depositor_comments
;
The following automatic conversions were performed:

data item '_exptl_crystal_density_meas' value 'not measured' was
changed to '?' -- the value is perceived as not measured.

data item '_refine_ls_weighting_scheme' value 'calc
w=1/[\s^2^(Fo^2^)+(0.0841P)^2^+0.0000P] where
P=(Max(Fo^2^,0)+2Fc^2^)/3' was changed to 'calc'. A new data item
'_refine_ls_weighting_details' was created with the value set to
'w=1/[\s^2^(Fo^2^)+(0.0841P)^2^+0.0000P] where
P=(Max(Fo^2^,0)+2Fc^2^)/3'.

Automatic conversion script
Id: cif_fix_values 6909 2019-04-08 15:41:33Z antanas 
;
_cod_original_sg_symbol_H-M P-1
_cod_database_code 7702380

loop_
_symmetry_equiv_pos_as_xyz
'x, y, z'
'-x, -y, -z'

loop_
_atom_site_aniso_label
_atom_site_aniso_U_11
_atom_site_aniso_U_22
_atom_site_aniso_U_33
_atom_site_aniso_U_23
_atom_site_aniso_U_13
_atom_site_aniso_U_12
O1 0.0338(10) 0.0370(11) 0.0441(10) -0.0183(9) -0.0013(8) -0.0192(9)
C1 0.0350(15) 0.0345(15) 0.0343(13) -0.0173(12) 0.0034(11) -0.0194(12)
B1 0.034(2) 0.040(2) 0.034(2) -0.0186(14) -0.0033(13) -0.0171(15)
N1 0.0423(14) 0.0316(13) 0.0534(14) -0.0146(11) -0.0050(11) -0.0191(12)
O2 0.0369(11) 0.0303(10) 0.0437(10) -0.0105(8) -0.0086(8) -0.0189(8)
C2 0.040(2) 0.0290(14) 0.0321(13) -0.0126(11) 0.0002(11) -0.0199(12)
N2 0.0273(13) 0.0396(14) 0.066(2) -0.0258(12) -0.0026(11) -0.0114(11)
C3 0.042(2) 0.048(2) 0.0397(15) -0.0183(13) -0.0015(12) -0.0306(14)
C4 0.062(2) 0.048(2) 0.0368(15) -0.0183(13) 0.0036(13) -0.040(2)
C5 0.072(2) 0.035(2) 0.0382(15) -0.0205(13) 0.0107(14) -0.031(2)
C6 0.051(2) 0.036(2) 0.0382(14) -0.0168(12) 0.0030(12) -0.0125(13)
C11 0.0213(13) 0.0341(15) 0.0385(14) -0.0187(11) -0.0018(10) -0.0154(11)
C12 0.0228(13) 0.0264(15) 0.0377(13) -0.0158(11) -0.0024(10) -0.0130(11)
C13 0.0229(13) 0.0255(14) 0.0312(12) -0.0137(10) -0.0014(9) -0.0130(11)
C14 0.0262(13) 0.0281(14) 0.0337(13) -0.0137(11) -0.0020(10) -0.0143(11)
C15 0.030(2) 0.0234(13) 0.0372(14) -0.0132(11) -0.0034(10) -0.0093(11)
C16 0.0250(13) 0.0306(15) 0.0381(14) -0.0147(11) -0.0029(10) -0.0104(12)

loop_
_atom_site_label
_atom_site_type_symbol
_atom_site_fract_x
_atom_site_fract_y
_atom_site_fract_z
_atom_site_U_iso_or_equiv
_atom_site_thermal_displace_type
_atom_site_occupancy
_atom_site_calc_flag
_atom_site_refinement_flags
O1 O 0.5647(2) 0.7424(2) 0.6046(2) 0.0351(5) Uani 1 d .
C1 C 0.4377(4) 0.6335(3) 0.6320(3) 0.0314(6) Uani 1 d .
B1 B 0.4583(4) 0.9089(4) 0.5303(3) 0.0327(7) Uani 1 d .
N1 N 0.0674(3) -0.1140(3) 0.1912(2) 0.0405(6) Uani 1 d .
O2 O 0.2698(2) 0.9081(2) 0.5105(2) 0.0352(5) Uani 1 d .
C2 C 0.2616(4) 0.7333(3) 0.5765(3) 0.0310(6) Uani 1 d .
N2 N 0.5819(3) 0.0918(3) 0.1291(3) 0.0414(6) Uani 1 d .
C3 C 0.1065(4) 0.6617(4) 0.5847(3) 0.0387(7) Uani 1 d .
H3A H -0.0151(4) 0.7314(4) 0.5454(3) 0.046 Uiso 1 calc R
C4 C 0.1398(4) 0.4817(4) 0.6539(3) 0.0433(7) Uani 1 d .
H4A H 0.0373(4) 0.4262(4) 0.6640(3) 0.052 Uiso 1 calc R
C5 C 0.3185(4) 0.3806(4) 0.7088(3) 0.0436(8) Uani 1 d .
H5A H 0.3355(4) 0.2576(4) 0.7536(3) 0.052 Uiso 1 calc R
C6 C 0.4756(4) 0.4545(4) 0.7004(3) 0.0405(7) Uani 1 d .
H6A H 0.5981(4) 0.3863(4) 0.7390(3) 0.049 Uiso 1 calc R
C11 C 0.1970(3) 0.4711(3) 0.0221(3) 0.0279(6) Uani 1 d .
H11A H 0.3304(3) 0.4490(3) 0.0382(3) 0.033 Uiso 1 calc R
C12 C -0.0964(3) 0.3642(3) 0.0342(3) 0.0262(6) Uani 1 d .
H12A H -0.1596(3) 0.2716(3) 0.0581(3) 0.031 Uiso 1 calc R
C13 C 0.1070(3) 0.3249(3) 0.0593(3) 0.0240(6) Uani 1 d .
C14 C 0.2121(3) 0.1575(3) 0.1117(3) 0.0270(6) Uani 1 d .
C15 C 0.4175(4) 0.1197(3) 0.1232(3) 0.0287(6) Uani 1 d .
C16 C 0.1296(3) 0.0077(3) 0.1547(3) 0.0297(6) Uani 1 d .

loop_
_atom_type_symbol
_atom_type_description
_atom_type_scat_dispersion_real
_atom_type_scat_dispersion_imag
_atom_type_scat_source
C C 0.0033 0.0016 'International Tables Vol C Tables 4.2.6.8 and 6.1.1.4'
H H 0.0000 0.0000 'International Tables Vol C Tables 4.2.6.8 and 6.1.1.4'
B B 0.0013 0.0007 'International Tables Vol C Tables 4.2.6.8 and 6.1.1.4'
N N 0.0061 0.0033 'International Tables Vol C Tables 4.2.6.8 and 6.1.1.4'
O O 0.0106 0.0060 'International Tables Vol C Tables 4.2.6.8 and 6.1.1.4'

loop_
_geom_angle_atom_site_label_1
_geom_angle_atom_site_label_2
_geom_angle_atom_site_label_3
_geom_angle
_geom_angle_site_symmetry_1
_geom_angle_site_symmetry_3
B1 O1 C1 105.1(2) . .
C2 C1 C6 123.2(2) . .
C2 C1 O1 109.0(2) . .
C6 C1 O1 127.8(2) . .
O1 B1 O2 111.5(2) . .
O1 B1 B1 125.2(3) . 2_676
O2 B1 B1 123.3(3) . 2_676
C16 N1 H4A 167.4(2) . 2_556
C2 O2 B1 104.7(2) . .
C1 C2 C3 122.4(2) . .
C1 C2 O2 109.7(2) . .
C3 C2 O2 127.9(2) . .
C15 N2 H12A 136.8(2) . 1_655
C15 N2 H5A 100.2(2) . 2_656
H12A N2 H5A 123.01(12) 1_655 2_656
C2 C3 C4 115.8(3) . .
C5 C4 C3 121.8(3) . .
C4 C5 C6 122.1(3) . .
C1 C6 C5 114.7(3) . .
C12 C11 C13 121.6(2) 2_565 .
C11 C12 C13 121.0(2) 2_565 .
C14 C13 C12 121.4(2) . .
C14 C13 C11 121.1(2) . .
C12 C13 C11 117.4(2) . .
C13 C14 C15 121.1(2) . .
C13 C14 C16 123.5(2) . .
C15 C14 C16 115.4(2) . .
N2 C15 C14 178.5(3) . .
N1 C16 C14 178.4(2) . .

loop_
_geom_bond_atom_site_label_1
_geom_bond_atom_site_label_2
_geom_bond_distance
_geom_bond_site_symmetry_2
O1 B1 1.381(3) .
O1 C1 1.399(3) .
C1 C2 1.369(4) .
C1 C6 1.377(4) .
B1 O2 1.394(3) .
B1 B1 1.677(6) 2_676
N1 C16 1.149(3) .
N1 H4A 2.737(4) 2_556
O2 C2 1.392(3) .
C2 C3 1.383(3) .
N2 C15 1.151(3) .
N2 H12A 2.572(3) 1_655
N2 H5A 2.684(4) 2_656
C3 C4 1.387(4) .
C4 C5 1.386(4) .
C5 C6 1.409(4) .
C11 C12 1.337(3) 2_565
C11 C13 1.456(3) .
C12 C11 1.337(3) 2_565
C12 C13 1.444(3) .
C13 C14 1.364(3) .
C14 C15 1.440(3) .
C14 C16 1.442(3) .
